data_4002421
loop_
_publ_author_name
'Parreu, I.'
'Aguilo, M.'
'Solans, X.'
'Diaz, F.'
'Carvajal, J.J.'

_publ_section_title
;
 Crystal structure and optical characterization of pure and Nd-substituted
 type III K Gd (P O3)4
;
_journal_name_full 'Chemistry of Materials (1,1989-)'
_journal_page_first 221
_journal_page_last 228
_journal_volume 18
_journal_year 2006
_chemical_formula_sum 'K Nd O12 P4'
_chemical_name_systematic 'K Nd (P O3)4'
_space_group_IT_number 4
_symmetry_space_group_name_Hall 'P 2yb'
_symmetry_space_group_name_H-M 'P 1 21 1'
_cell_angle_alpha 90
_cell_angle_beta 92.17
_cell_angle_gamma 90
_cell_formula_units_Z 2
_cell_length_a 7.286
_cell_length_b 8.442
_cell_length_c 8.034
_cell_volume 493.804
_citation_journal_id_ASTM CMATEX
_cod_data_source_file Parreu_CMATEX_2006_808.cif
_cod_data_source_block K1Nd1O12P4
_cod_original_cell_volume 493.8042
_cod_original_formula_sum 'K1 Nd1 O12 P4'
_cod_database_code 4002421

loop_
_symmetry_equiv_pos_as_xyz
x,y,z
-x,y+1/2,-z

loop_
_atom_site_label
_atom_site_type_symbol
_atom_site_fract_x
_atom_site_fract_y
_atom_site_fract_z
_atom_site_occupancy
_atom_site_U_iso_or_equiv
K1 K+1 0.7268 0.0543 0.2808 1 0.0
O1 O-2 0.0847 0.9901 0.1734 1 0.0
O10 O-2 0.5377 0.3441 0.3448 1 0.0
O2 O-2 0.6881 0.2808 0.8761 1 0.0
O5 O-2 0.683 0.9837 0.9297 1 0.0
P2 P+5 0.4342 0.628 0.0979 1 0.0
O6 O-2 0.4313 0.1527 0.0334 1 0.0
P4 P+5 0.0006 0.1013 0.6196 1 0.0
Nd1 Nd+3 0.2349 0.25 0.2422 1 0.0
O3 O-2 0.0105 0.2072 0.7845 1 0.0
P3 P+5 0.622 0.4965 0.3959 1 0.0
O8 O-2 0.1687 -0.0119 0.6552 1 0.0
O11 O-2 0.9635 0.2975 0.068 1 0.0
O9 O-2 0.4608 0.1344 0.7263 1 0.0
O12 O-2 0.3858 0.0558 0.4277 1 0.0
O7 O-2 0.0266 0.2072 0.4714 1 0.0
O4 O-2 0.8294 0.0028 0.6153 1 0.0
P1 P+5 0.1031 0.8304 0.1037 1 0.0
